data_4131929
loop_
_publ_author_name
'Wurzenberger, Maximilian H. H.'
'Szimhardt, Norbert'
'Stierstorfer, J\"org'

_publ_section_title
;
 Copper(II) Chlorate Complexes: The Renaissance of a Forgotten and
 Misjudged Energetic Anion.
;
_journal_issue 9
_journal_name_full 'Journal of the American Chemical Society'
_journal_page_first 3206
_journal_page_last 3209
_journal_paper_doi 10.1021/jacs.7b13230
_journal_volume 140
_journal_year 2018
_chemical_formula_moiety 'C10 H16 Cl2 Cu N16 O6'
_chemical_formula_sum 'C10 H16 Cl2 Cu N16 O6'
_chemical_formula_weight 590.83
_chemical_name_common ' dichlorato bis(1,2-ditetrazolyl)propane copper(II)'
_chemical_name_systematic
;
 dichlorato bis(1,2-ditetrazolyl)propane copper(II)
;
_space_group_IT_number 2
_space_group_name_Hall '-P 1'
_space_group_name_H-M_alt 'P -1'
_symmetry_cell_setting triclinic
_symmetry_Int_Tables_number 2
_symmetry_space_group_name_Hall '-P 1'
_symmetry_space_group_name_H-M 'P -1'
_atom_sites_solution_hydrogens geom
_audit_creation_date
;
'Wed Apr 26 16:46:18 2017'
;
_audit_creation_method SHELXL-2013
_audit_update_record 05.07.2017
_cell_angle_alpha 108.068(11)
_cell_angle_beta 101.188(10)
_cell_angle_gamma 90.137(10)
_cell_formula_units_Z 1
_cell_length_a 6.7837(8)
_cell_length_b 8.1820(10)
_cell_length_c 10.1959(12)
_cell_measurement_reflns_used 598
_cell_measurement_temperature 173(2)
_cell_measurement_theta_max 22.7160
_cell_measurement_theta_min 4.5480
_cell_volume 526.60(12)
_computing_cell_refinement
;
CrysAlisPro, Agilent Technologies,
Version 1.171.37.33 (release 27-03-2014 CrysAlis171 .NET)
(compiled Mar 27 2014,17:12:48)
;
_computing_data_collection
;
CrysAlisPro, Agilent Technologies,
Version 1.171.37.33 (release 27-03-2014 CrysAlis171 .NET)
(compiled Mar 27 2014,17:12:48)
;
_computing_data_reduction
;
CrysAlisPro, Agilent Technologies,
Version 1.171.37.33 (release 27-03-2014 CrysAlis171 .NET)
(compiled Mar 27 2014,17:12:48)
;
_computing_structure_refinement 'SHELXL-2013 (Sheldrick, 2013)'
_diffrn_ambient_temperature 173(2)
_diffrn_detector 'CCD plate'
_diffrn_detector_area_resol_mean 15.9809
_diffrn_detector_type Sapphire3
_diffrn_measured_fraction_theta_full 0.775
_diffrn_measured_fraction_theta_max 0.777
_diffrn_measurement_details
;
#__ type_ start__ end____ width___ exp.time_
  1 omega  -81.00   12.00   1.0000   35.0000
omega____ theta____ kappa____ phi______ frames
    -      -11.5028  -57.0000  150.0000 93

#__ type_ start__ end____ width___ exp.time_
  2 omega  -34.00   56.00   1.0000   35.0000
omega____ theta____ kappa____ phi______ frames
    -      -11.5028   57.0000  -60.0000 90

#__ type_ start__ end____ width___ exp.time_
  3 omega  -17.00   72.00   1.0000   35.0000
omega____ theta____ kappa____ phi______ frames
    -       12.5965   77.0000   60.0000 89

;
_diffrn_measurement_device 'four-circle diffractometer'
_diffrn_measurement_device_type 'Xcalibur, Sapphire3'
_diffrn_measurement_method '\w scans'
_diffrn_orient_matrix_UB_11 -0.0811162000
_diffrn_orient_matrix_UB_12 0.0302359000
_diffrn_orient_matrix_UB_13 0.0336672000
_diffrn_orient_matrix_UB_21 0.0652217000
_diffrn_orient_matrix_UB_22 0.0674580000
_diffrn_orient_matrix_UB_23 0.0511485000
_diffrn_orient_matrix_UB_31 -0.0240428000
_diffrn_orient_matrix_UB_32 0.0537382000
_diffrn_orient_matrix_UB_33 -0.0428907000
_diffrn_radiation_monochromator graphite
_diffrn_radiation_probe x-ray
_diffrn_radiation_type MoK\a
_diffrn_radiation_wavelength 0.71073
_diffrn_reflns_av_R_equivalents 0.0388
_diffrn_reflns_av_sigmaI/netI 0.0975
_diffrn_reflns_av_unetI/netI 0.1129
_diffrn_reflns_Laue_measured_fraction_full 0.775
_diffrn_reflns_Laue_measured_fraction_max 0.777
_diffrn_reflns_limit_h_max 7
_diffrn_reflns_limit_h_min -7
_diffrn_reflns_limit_k_max 6
_diffrn_reflns_limit_k_min -9
_diffrn_reflns_limit_l_max 10
_diffrn_reflns_limit_l_min -10
_diffrn_reflns_number 2222
_diffrn_reflns_point_group_measured_fraction_full 0.775
_diffrn_reflns_point_group_measured_fraction_max 0.777
_diffrn_reflns_theta_full 25.242
_diffrn_reflns_theta_max 25.219
_diffrn_reflns_theta_min 4.171
_diffrn_source 'Enhance (Mo) X-ray Source'
_exptl_absorpt_coefficient_mu 1.361
_exptl_absorpt_correction_T_max 1.00000
_exptl_absorpt_correction_T_min 0.93606
_exptl_absorpt_correction_type multi-scan
_exptl_absorpt_process_details
;
CrysAlisPro, Agilent Technologies,
Version 1.171.37.33 (release 27-03-2014 CrysAlis171 .NET)
(compiled Mar 27 2014,17:12:48)
Empirical absorption correction using spherical harmonics,
 implemented in SCALE3 ABSPACK scaling algorithm.
;
_exptl_crystal_colour blue
_exptl_crystal_density_diffrn 1.863
_exptl_crystal_description block
_exptl_crystal_F_000 299
_exptl_crystal_size_max 0.130
_exptl_crystal_size_mid 0.090
_exptl_crystal_size_min 0.040
_refine_diff_density_max 0.380
_refine_diff_density_min -0.493
_refine_diff_density_rms 0.084
_refine_ls_extinction_method none
_refine_ls_goodness_of_fit_ref 0.889
_refine_ls_hydrogen_treatment constr
_refine_ls_matrix_type full
_refine_ls_number_parameters 160
_refine_ls_number_reflns 1471
_refine_ls_number_restraints 0
_refine_ls_restrained_S_all 0.889
_refine_ls_R_factor_all 0.0831
_refine_ls_R_factor_gt 0.0439
_refine_ls_shift/su_max 0.000
_refine_ls_shift/su_mean 0.000
_refine_ls_structure_factor_coef Fsqd
_refine_ls_weighting_details 'w=1/[\s^2^(Fo^2^)+(0.0073P)^2^] where P=(Fo^2^+2Fc^2^)/3'
_refine_ls_weighting_scheme calc
_refine_ls_wR_factor_gt 0.0577
_refine_ls_wR_factor_ref 0.0658
_reflns_Friedel_coverage 0.000
_reflns_number_gt 987
_reflns_number_total 1471
_reflns_threshold_expression 'I > 2\s(I)'
_cod_data_source_file ja7b13230_si_002.cif
_cod_data_source_block mx192
_cod_original_cell_volume 526.60(11)
_cod_database_code 4131929
_shelx_space_group_comment
;
The symmetry employed for this shelxl refinement is uniquely defined
by the following loop, which should always be used as a source of
symmetry information in preference to the above space-group names.
They are only intended as comments.
;
_shelx_estimated_absorpt_t_min 0.843
_shelx_estimated_absorpt_t_max 0.948
_shelxl_version_number 2013-4

loop_
_space_group_symop_operation_xyz
'x, y, z'
'-x, -y, -z'

loop_
_atom_site_label
_atom_site_type_symbol
_atom_site_fract_x
_atom_site_fract_y
_atom_site_fract_z
_atom_site_U_iso_or_equiv
_atom_site_adp_type
_atom_site_occupancy
_atom_site_site_symmetry_order
_atom_site_calc_flag
_atom_site_refinement_flags_posn
_atom_site_refinement_flags_adp
_atom_site_refinement_flags_occupancy
Cu1 Cu 0.5000 0.0000 0.5000 0.0209(3) Uani 1 2 d S . P
Cl1 Cl 0.1678(2) 0.33632(16) 0.59374(15) 0.0280(4) Uani 1 1 d . . .
O1 O 0.2046(5) 0.1630(4) 0.5020(3) 0.0257(9) Uani 1 1 d . . .
O2 O 0.2955(6) 0.4659(4) 0.5698(4) 0.0396(11) Uani 1 1 d . . .
O3 O 0.2334(6) 0.3407(4) 0.7418(4) 0.0369(11) Uani 1 1 d . . .
N1 N 0.7859(6) 0.4467(5) 0.7827(5) 0.0188(11) Uani 1 1 d . . .
N2 N 0.7950(7) 0.3516(5) 0.8701(5) 0.0250(12) Uani 1 1 d . . .
N3 N 0.7194(7) 0.1990(5) 0.7923(5) 0.0261(12) Uani 1 1 d . . .
N4 N 0.6632(6) 0.1948(5) 0.6552(4) 0.0175(11) Uani 1 1 d . . .
N5 N 0.7384(7) 0.1324(5) 0.1945(5) 0.0285(12) Uani 1 1 d . . .
N6 N 0.5515(7) 0.1891(5) 0.1859(4) 0.0214(11) Uani 1 1 d . . .
N7 N 0.4586(7) 0.1679(5) 0.2813(5) 0.0250(11) Uani 1 1 d . . .
N8 N 0.5866(6) 0.0915(4) 0.3559(4) 0.0186(11) Uani 1 1 d . . .
C1 C 0.7063(7) 0.3514(6) 0.6542(6) 0.0181(13) Uani 1 1 d . . .
H1 H 0.6833 0.3888 0.5734 0.022 Uiso 1 1 calc R U .
C2 C 0.8639(8) 0.6278(5) 0.8337(5) 0.0250(14) Uani 1 1 d . . .
H2A H 0.8409 0.6753 0.7541 0.030 Uiso 1 1 calc R U .
H2B H 1.0109 0.6345 0.8705 0.030 Uiso 1 1 calc R U .
C3 C 0.7630(8) 0.7348(6) 0.9486(5) 0.0262(14) Uani 1 1 d . . .
H3A H 0.8106 0.8569 0.9719 0.031 Uiso 1 1 calc R U .
H3B H 0.8096 0.7004 1.0338 0.031 Uiso 1 1 calc R U .
C4 C 0.4652(8) 0.2762(6) 0.0827(6) 0.0286(15) Uani 1 1 d . . .
H4A H 0.5124 0.2232 -0.0061 0.034 Uiso 1 1 calc R U .
H4B H 0.5153 0.3989 0.1197 0.034 Uiso 1 1 calc R U .
C5 C 0.7521(8) 0.0725(5) 0.3021(5) 0.0225(14) Uani 1 1 d . . .
H5 H 0.8676 0.0215 0.3372 0.027 Uiso 1 1 calc R U .

loop_
_atom_site_aniso_label
_atom_site_aniso_U_11
_atom_site_aniso_U_22
_atom_site_aniso_U_33
_atom_site_aniso_U_23
_atom_site_aniso_U_13
_atom_site_aniso_U_12
Cu1 0.0177(7) 0.0271(6) 0.0189(7) 0.0103(5) 0.0013(5) -0.0016(5)
Cl1 0.0195(9) 0.0348(9) 0.0346(11) 0.0156(8) 0.0092(8) 0.0053(7)
O1 0.016(2) 0.026(2) 0.029(3) 0.0022(17) 0.0010(19) 0.0003(16)
O2 0.043(3) 0.033(2) 0.053(3) 0.027(2) 0.012(2) 0.000(2)
O3 0.045(3) 0.045(2) 0.027(3) 0.016(2) 0.017(2) 0.006(2)
N1 0.012(3) 0.028(3) 0.016(3) 0.008(2) 0.001(2) -0.001(2)
N2 0.023(3) 0.027(3) 0.026(3) 0.013(2) 0.000(2) 0.000(2)
N3 0.023(3) 0.031(3) 0.024(3) 0.010(2) 0.000(2) -0.001(2)
N4 0.011(3) 0.026(3) 0.018(3) 0.009(2) 0.004(2) 0.004(2)
N5 0.025(3) 0.033(3) 0.033(3) 0.015(2) 0.013(3) 0.007(2)
N6 0.025(3) 0.023(3) 0.018(3) 0.008(2) 0.005(2) -0.001(2)
N7 0.027(3) 0.030(3) 0.024(3) 0.014(2) 0.011(3) -0.001(2)
N8 0.021(3) 0.019(3) 0.016(3) 0.009(2) -0.001(2) -0.003(2)
C1 0.011(3) 0.028(3) 0.019(4) 0.013(3) 0.004(3) 0.005(3)
C2 0.020(4) 0.022(3) 0.030(4) 0.008(3) -0.001(3) -0.001(3)
C3 0.025(4) 0.032(3) 0.024(4) 0.012(3) 0.003(3) 0.000(3)
C4 0.030(4) 0.037(4) 0.025(4) 0.017(3) 0.008(3) -0.001(3)
C5 0.014(4) 0.030(3) 0.025(4) 0.012(3) 0.003(3) -0.001(3)

loop_
_atom_type_symbol
_atom_type_description
_atom_type_scat_dispersion_real
_atom_type_scat_dispersion_imag
_atom_type_scat_source
C C 0.0033 0.0016 'International Tables Vol C Tables 4.2.6.8 and 6.1.1.4'
Cl Cl 0.1484 0.1585 'International Tables Vol C Tables 4.2.6.8 and 6.1.1.4'
Cu Cu 0.3201 1.2651 'International Tables Vol C Tables 4.2.6.8 and 6.1.1.4'
N N 0.0061 0.0033 'International Tables Vol C Tables 4.2.6.8 and 6.1.1.4'
O O 0.0106 0.0060 'International Tables Vol C Tables 4.2.6.8 and 6.1.1.4'
H H 0.0000 0.0000 'International Tables Vol C Tables 4.2.6.8 and 6.1.1.4'

loop_
_geom_angle_atom_site_label_1
_geom_angle_atom_site_label_2
_geom_angle_atom_site_label_3
_geom_angle
_geom_angle_site_symmetry_1
_geom_angle_site_symmetry_3
N4 Cu1 N4 180.0 . 2_656
N4 Cu1 N8 90.11(16) . 2_656
N4 Cu1 N8 89.89(16) 2_656 2_656
N4 Cu1 N8 89.89(16) . .
N4 Cu1 N8 90.11(16) 2_656 .
N8 Cu1 N8 180.00(10) 2_656 .
N4 Cu1 O1 88.69(13) . 2_656
N4 Cu1 O1 91.31(13) 2_656 2_656
N8 Cu1 O1 92.09(13) 2_656 2_656
N8 Cu1 O1 87.91(13) . 2_656
N4 Cu1 O1 91.31(13) . .
N4 Cu1 O1 88.69(13) 2_656 .
N8 Cu1 O1 87.90(13) 2_656 .
N8 Cu1 O1 92.10(13) . .
O1 Cu1 O1 180.0 2_656 .
O2 Cl1 O3 108.0(2) . .
O2 Cl1 O1 108.3(2) . .
O3 Cl1 O1 107.66(18) . .
Cl1 O1 Cu1 131.69(19) . .
C1 N1 N2 109.5(4) . .
C1 N1 C2 128.8(4) . .
N2 N1 C2 121.7(4) . .
N3 N2 N1 106.1(4) . .
N2 N3 N4 109.8(4) . .
C1 N4 N3 105.9(4) . .
C1 N4 Cu1 128.3(3) . .
N3 N4 Cu1 124.8(3) . .
C5 N5 N6 101.1(4) . .
N7 N6 N5 114.0(4) . .
N7 N6 C4 123.4(4) . .
N5 N6 C4 122.5(4) . .
N6 N7 N8 105.3(4) . .
N7 N8 C5 106.9(4) . .
N7 N8 Cu1 120.9(3) . .
C5 N8 Cu1 131.7(3) . .
N1 C1 N4 108.7(4) . .
N1 C1 H1 125.7 . .
N4 C1 H1 125.7 . .
N1 C2 C3 111.5(4) . .
N1 C2 H2A 109.3 . .
C3 C2 H2A 109.3 . .
N1 C2 H2B 109.3 . .
C3 C2 H2B 109.3 . .
H2A C2 H2B 108.0 . .
C2 C3 C4 116.9(4) . 2_666
C2 C3 H3A 108.1 . .
C4 C3 H3A 108.1 2_666 .
C2 C3 H3B 108.1 . .
C4 C3 H3B 108.1 2_666 .
H3A C3 H3B 107.3 . .
N6 C4 C3 112.8(4) . 2_666
N6 C4 H4A 109.0 . .
C3 C4 H4A 109.0 2_666 .
N6 C4 H4B 109.0 . .
C3 C4 H4B 109.0 2_666 .
H4A C4 H4B 107.8 . .
N5 C5 N8 112.8(4) . .
N5 C5 H5 123.6 . .
N8 C5 H5 123.6 . .

loop_
_geom_bond_atom_site_label_1
_geom_bond_atom_site_label_2
_geom_bond_distance
_geom_bond_site_symmetry_2
Cu1 N4 2.004(4) .
Cu1 N4 2.004(4) 2_656
Cu1 N8 2.020(4) 2_656
Cu1 N8 2.020(4) .
Cu1 O1 2.410(3) 2_656
Cu1 O1 2.410(3) .
Cl1 O2 1.474(3) .
Cl1 O3 1.478(3) .
Cl1 O1 1.489(3) .
N1 C1 1.306(6) .
N1 N2 1.346(5) .
N1 C2 1.468(5) .
N2 N3 1.294(5) .
N3 N4 1.365(5) .
N4 C1 1.318(5) .
N5 C5 1.322(5) .
N5 N6 1.348(5) .
N6 N7 1.310(5) .
N6 C4 1.478(5) .
N7 N8 1.329(5) .
N8 C5 1.331(6) .
C1 H1 0.9500 .
C2 C3 1.512(6) .
C2 H2A 0.9900 .
C2 H2B 0.9900 .
C3 C4 1.516(6) 2_666
C3 H3A 0.9900 .
C3 H3B 0.9900 .
C4 C3 1.516(6) 2_666
C4 H4A 0.9900 .
C4 H4B 0.9900 .
C5 H5 0.9500 .

loop_
_geom_torsion_atom_site_label_1
_geom_torsion_atom_site_label_2
_geom_torsion_atom_site_label_3
_geom_torsion_atom_site_label_4
_geom_torsion
_geom_torsion_site_symmetry_4
O2 Cl1 O1 Cu1 64.9(3) .
O3 Cl1 O1 Cu1 -51.6(3) .
C1 N1 N2 N3 -0.2(5) .
C2 N1 N2 N3 -178.4(4) .
N1 N2 N3 N4 0.5(5) .
N2 N3 N4 C1 -0.6(5) .
N2 N3 N4 Cu1 -169.9(3) .
C5 N5 N6 N7 0.8(5) .
C5 N5 N6 C4 177.4(4) .
N5 N6 N7 N8 -1.0(5) .
C4 N6 N7 N8 -177.7(4) .
N6 N7 N8 C5 0.8(5) .
N6 N7 N8 Cu1 -171.3(3) .
N2 N1 C1 N4 -0.2(5) .
C2 N1 C1 N4 177.8(4) .
N3 N4 C1 N1 0.5(5) .
Cu1 N4 C1 N1 169.2(3) .
C1 N1 C2 C3 124.3(5) .
N2 N1 C2 C3 -57.9(6) .
N1 C2 C3 C4 -52.1(6) 2_666
N7 N6 C4 C3 -26.4(6) 2_666
N5 N6 C4 C3 157.2(4) 2_666
N6 N5 C5 N8 -0.2(5) .
N7 N8 C5 N5 -0.4(6) .
Cu1 N8 C5 N5 170.6(3) .
